data_4068988
loop_
_publ_author_name
'Chomitz, Wayne A.'
'Sutton, Andrew D.'
'Krinsky, Jamin L.'
'Arnold, John'

_publ_section_title
;
 Synthesis and Reactivity of Titanium and Zirconium Complexes Supported by
 a Multidentate Monoanionic [N2P2] Ligand
;
_journal_issue 12
_journal_name_full Organometallics
_journal_page_first 3338
_journal_paper_doi 10.1021/om8011932
_journal_volume 28
_journal_year 2009
_chemical_formula_moiety '(C22 H51 Cl2 N2 P2 Si Zr)(C5H12)'
_chemical_formula_sum 'C27 H63 Cl2 N2 P2 Si Zr'
_chemical_formula_weight 667.94
_chemical_name_systematic
; 
 ? 
;
_space_group_IT_number 14
_symmetry_cell_setting monoclinic
_symmetry_space_group_name_Hall '-P 2yn'
_symmetry_space_group_name_H-M 'P 1 21/n 1'
_atom_sites_solution_hydrogens geom
_atom_sites_solution_primary direct
_atom_sites_solution_secondary difmap
_audit_creation_method SHELXL-97
_cell_angle_alpha 90.00
_cell_angle_beta 91.4150(10)
_cell_angle_gamma 90.00
_cell_formula_units_Z 4
_cell_length_a 11.0595(12)
_cell_length_b 25.137(3)
_cell_length_c 13.1081(14)
_cell_measurement_reflns_used 6513
_cell_measurement_temperature 112(2)
_cell_measurement_theta_max 26.3
_cell_measurement_theta_min 3.4
_cell_volume 3643.0(7)
_computing_cell_refinement 'Bruker SAINT v7.07'
_computing_data_collection 'Bruker SMART v5.054d'
_computing_data_reduction 'Bruker SAINT v7.07'
_computing_structure_refinement 'SHELXL-97 (Sheldrick, 1997)'
_computing_structure_solution 'SHELXS-97 (Sheldrick, 1990)'
_diffrn_ambient_temperature 112(2)
_diffrn_measured_fraction_theta_full 0.948
_diffrn_measured_fraction_theta_max 0.948
_diffrn_measurement_device_type 'SMART 1000'
_diffrn_measurement_method '\w scans'
_diffrn_radiation_monochromator graphite
_diffrn_radiation_source 'fine-focus sealed tube'
_diffrn_radiation_type MoK\a
_diffrn_radiation_wavelength 0.71073
_diffrn_reflns_av_R_equivalents 0.0217
_diffrn_reflns_av_sigmaI/netI 0.0319
_diffrn_reflns_limit_h_max 13
_diffrn_reflns_limit_h_min -7
_diffrn_reflns_limit_k_max 31
_diffrn_reflns_limit_k_min -28
_diffrn_reflns_limit_l_max 15
_diffrn_reflns_limit_l_min -16
_diffrn_reflns_number 17454
_diffrn_reflns_theta_full 26.34
_diffrn_reflns_theta_max 26.34
_diffrn_reflns_theta_min 3.40
_diffrn_standards_decay_% 0
_diffrn_standards_interval_count 0
_diffrn_standards_interval_time 0
_diffrn_standards_number 0
_exptl_absorpt_coefficient_mu 0.587
_exptl_absorpt_correction_T_max 1.00
_exptl_absorpt_correction_T_min 0.90
_exptl_absorpt_correction_type empirical
_exptl_absorpt_process_details 'Blessing, 1995'
_exptl_crystal_colour green
_exptl_crystal_density_diffrn 1.218
_exptl_crystal_density_method 'not measured'
_exptl_crystal_description blocks
_exptl_crystal_F_000 1428
_exptl_crystal_size_max 0.45
_exptl_crystal_size_mid 0.30
_exptl_crystal_size_min 0.15
_refine_diff_density_max 0.902
_refine_diff_density_min -0.429
_refine_diff_density_rms 0.072
_refine_ls_extinction_method none
_refine_ls_goodness_of_fit_ref 1.080
_refine_ls_hydrogen_treatment constr
_refine_ls_matrix_type full
_refine_ls_number_parameters 314
_refine_ls_number_reflns 7042
_refine_ls_number_restraints 62
_refine_ls_restrained_S_all 1.132
_refine_ls_R_factor_all 0.0500
_refine_ls_R_factor_gt 0.0361
_refine_ls_shift/su_max 0.025
_refine_ls_shift/su_mean 0.001
_refine_ls_structure_factor_coef Fsqd
_refine_ls_weighting_details 'calc w=1/[\s^2^(Fo^2^)+(0.0700P)^2^+0.0000P] where P=(Fo^2^+2Fc^2^)/3'
_refine_ls_weighting_scheme calc
_refine_ls_wR_factor_gt 0.1013
_refine_ls_wR_factor_ref 0.1080
_reflns_number_gt 5636
_reflns_number_total 7042
_reflns_threshold_expression >2sigma(I)
_cod_data_source_file om8011932_si_001.cif
_cod_data_source_block wac4008xs
_cod_original_cell_volume 3642.9(7)
_cod_original_sg_symbol_H-M P2(1)/n
_cod_database_code 4068988

loop_
_symmetry_equiv_pos_as_xyz
'x, y, z'
'-x+1/2, y+1/2, -z+1/2'
'-x, -y, -z'
'x-1/2, -y-1/2, z-1/2'

loop_
_atom_site_label
_atom_site_type_symbol
_atom_site_fract_x
_atom_site_fract_y
_atom_site_fract_z
_atom_site_U_iso_or_equiv
_atom_site_adp_type
_atom_site_occupancy
_atom_site_symmetry_multiplicity
_atom_site_calc_flag
_atom_site_refinement_flags
_atom_site_disorder_assembly
_atom_site_disorder_group
Zr1 Zr 0.05180(2) 0.048483(9) 0.433821(17) 0.02040(10) Uani 1 1 d . . .
Cl1 Cl 0.06103(6) 0.11265(3) 0.57882(5) 0.03006(17) Uani 1 1 d . . .
Cl2 Cl -0.16900(6) 0.02545(2) 0.47619(5) 0.02527(16) Uani 1 1 d . . .
Si1 Si -0.05079(7) 0.08764(3) 0.23285(5) 0.02571(18) Uani 1 1 d . . .
P1 P 0.26319(6) 0.09912(3) 0.38956(5) 0.02420(17) Uani 1 1 d . . .
P2 P -0.34374(7) 0.21473(3) 0.37617(6) 0.02823(18) Uani 1 1 d . . .
N1 N 0.0375(2) 0.03478(8) 0.27233(15) 0.0230(5) Uani 1 1 d . . .
N2 N -0.0244(2) 0.12871(8) 0.34332(16) 0.0234(5) Uani 1 1 d . . .
C1 C 0.0649(2) -0.01175(11) 0.20604(19) 0.0276(6) Uani 1 1 d . . .
C2 C -0.0518(3) -0.04195(11) 0.1774(2) 0.0352(7) Uani 1 1 d . . .
H2A H -0.0908 -0.0540 0.2396 0.053 Uiso 1 1 calc R . .
H2B H -0.0322 -0.0728 0.1352 0.053 Uiso 1 1 calc R . .
H2C H -0.1068 -0.0183 0.1390 0.053 Uiso 1 1 calc R . .
C3 C 0.1519(3) -0.04991(10) 0.2612(2) 0.0304(6) Uani 1 1 d . . .
H3A H 0.1157 -0.0622 0.3246 0.046 Uiso 1 1 calc R . .
H3B H 0.2281 -0.0315 0.2773 0.046 Uiso 1 1 calc R . .
H3C H 0.1676 -0.0805 0.2173 0.046 Uiso 1 1 calc R . .
C4 C 0.1243(3) 0.00647(12) 0.1073(2) 0.0370(7) Uani 1 1 d . . .
H4A H 0.0699 0.0310 0.0704 0.055 Uiso 1 1 calc R . .
H4B H 0.1402 -0.0245 0.0643 0.055 Uiso 1 1 calc R . .
H4C H 0.2006 0.0246 0.1241 0.055 Uiso 1 1 calc R . .
C5 C -0.2165(3) 0.07379(12) 0.2169(2) 0.0368(7) Uani 1 1 d . . .
H5A H -0.2313 0.0535 0.1539 0.055 Uiso 1 1 calc R . .
H5B H -0.2610 0.1075 0.2131 0.055 Uiso 1 1 calc R . .
H5C H -0.2440 0.0531 0.2753 0.055 Uiso 1 1 calc R . .
C6 C -0.0129(3) 0.12517(12) 0.1135(2) 0.0371(7) Uani 1 1 d . . .
H6A H -0.0497 0.1072 0.0541 0.056 Uiso 1 1 calc R . .
H6B H 0.0751 0.1263 0.1066 0.056 Uiso 1 1 calc R . .
H6C H -0.0443 0.1615 0.1178 0.056 Uiso 1 1 calc R . .
C7 C 0.0731(2) 0.17040(10) 0.3365(2) 0.0277(6) Uani 1 1 d . . .
H7A H 0.0826 0.1878 0.4040 0.033 Uiso 1 1 calc R . .
H7B H 0.0455 0.1979 0.2872 0.033 Uiso 1 1 calc R . .
C8 C 0.1962(3) 0.15052(11) 0.3048(2) 0.0280(6) Uani 1 1 d . . .
H8A H 0.2524 0.1811 0.3025 0.034 Uiso 1 1 calc R . .
H8B H 0.1885 0.1358 0.2349 0.034 Uiso 1 1 calc R . .
C9 C 0.3690(3) 0.06576(11) 0.3037(2) 0.0294(6) Uani 1 1 d . . .
H9A H 0.3178 0.0449 0.2541 0.035 Uiso 1 1 calc R . .
C10 C 0.4460(3) 0.10298(12) 0.2395(2) 0.0359(7) Uani 1 1 d . . .
H10A H 0.4989 0.0818 0.1964 0.054 Uiso 1 1 calc R . .
H10B H 0.4954 0.1257 0.2847 0.054 Uiso 1 1 calc R . .
H10C H 0.3930 0.1252 0.1963 0.054 Uiso 1 1 calc R . .
C11 C 0.4486(3) 0.02502(13) 0.3611(3) 0.0445(8) Uani 1 1 d . . .
H11A H 0.5034 0.0081 0.3133 0.067 Uiso 1 1 calc R . .
H11B H 0.3971 -0.0021 0.3916 0.067 Uiso 1 1 calc R . .
H11C H 0.4959 0.0431 0.4149 0.067 Uiso 1 1 calc R . .
C12 C 0.3660(3) 0.13379(11) 0.4825(2) 0.0328(7) Uani 1 1 d . . .
H12A H 0.4460 0.1379 0.4495 0.039 Uiso 1 1 calc R . .
C13 C 0.3240(3) 0.18953(12) 0.5133(2) 0.0425(8) Uani 1 1 d . . .
H13A H 0.3827 0.2049 0.5622 0.064 Uiso 1 1 calc R . .
H13B H 0.2448 0.1871 0.5448 0.064 Uiso 1 1 calc R . .
H13C H 0.3178 0.2122 0.4526 0.064 Uiso 1 1 calc R . .
C14 C 0.3864(3) 0.09941(14) 0.5778(2) 0.0454(8) Uani 1 1 d . . .
H14A H 0.4404 0.1181 0.6262 0.068 Uiso 1 1 calc R . .
H14B H 0.4231 0.0655 0.5585 0.068 Uiso 1 1 calc R . .
H14C H 0.3087 0.0927 0.6098 0.068 Uiso 1 1 calc R . .
C15 C -0.1314(3) 0.15340(11) 0.3904(2) 0.0288(6) Uani 1 1 d . . .
H15A H -0.1078 0.1650 0.4602 0.035 Uiso 1 1 calc R . .
H15B H -0.1945 0.1257 0.3969 0.035 Uiso 1 1 calc R . .
C16 C -0.1876(3) 0.20116(11) 0.3334(2) 0.0302(6) Uani 1 1 d . . .
H16A H -0.1896 0.1938 0.2592 0.036 Uiso 1 1 calc R . .
H16B H -0.1366 0.2330 0.3457 0.036 Uiso 1 1 calc R . .
C17 C -0.3872(3) 0.26885(11) 0.2844(2) 0.0361(7) Uani 1 1 d . . .
H17A H -0.3191 0.2949 0.2795 0.043 Uiso 1 1 calc R . .
C18 C -0.4132(3) 0.24415(14) 0.1796(3) 0.0507(9) Uani 1 1 d . . .
H18A H -0.4360 0.2722 0.1309 0.076 Uiso 1 1 calc R . .
H18B H -0.4796 0.2185 0.1845 0.076 Uiso 1 1 calc R . .
H18C H -0.3406 0.2259 0.1563 0.076 Uiso 1 1 calc R . .
C19 C -0.5007(3) 0.29765(15) 0.3195(3) 0.0602(11) Uani 1 1 d . . .
H19A H -0.5224 0.3258 0.2706 0.090 Uiso 1 1 calc R . .
H19B H -0.4849 0.3134 0.3869 0.090 Uiso 1 1 calc R . .
H19C H -0.5676 0.2722 0.3236 0.090 Uiso 1 1 calc R . .
C20 C -0.3205(3) 0.25109(15) 0.4991(3) 0.0498(9) Uani 1 1 d . . .
H20A H -0.3984 0.2698 0.5121 0.060 Uiso 1 1 calc R . .
C21 C -0.3010(4) 0.2119(2) 0.5879(3) 0.0747(13) Uani 1 1 d . . .
H21A H -0.2891 0.2318 0.6517 0.112 Uiso 1 1 calc R . .
H21B H -0.2293 0.1901 0.5757 0.112 Uiso 1 1 calc R . .
H21C H -0.3720 0.1889 0.5931 0.112 Uiso 1 1 calc R . .
C22 C -0.2235(4) 0.29372(19) 0.5004(4) 0.0879(16) Uani 1 1 d . . .
H22A H -0.2184 0.3102 0.5680 0.132 Uiso 1 1 calc R . .
H22B H -0.2438 0.3208 0.4491 0.132 Uiso 1 1 calc R . .
H22C H -0.1454 0.2776 0.4848 0.132 Uiso 1 1 calc R . .
C23 C 0.6998(11) 0.1613(5) -0.0575(10) 0.098(4) Uiso 0.453(8) 1 d PDU A 1
H23A H 0.7428 0.1626 0.0088 0.147 Uiso 0.453(8) 1 calc PR A 1
H23B H 0.6670 0.1966 -0.0737 0.147 Uiso 0.453(8) 1 calc PR A 1
H23C H 0.7560 0.1506 -0.1104 0.147 Uiso 0.453(8) 1 calc PR A 1
C24 C 0.6078(11) 0.1255(5) -0.0535(9) 0.094(4) Uiso 0.453(8) 1 d PDU A 1
H24A H 0.5569 0.1370 0.0036 0.113 Uiso 0.453(8) 1 calc PR A 1
H24B H 0.6452 0.0914 -0.0323 0.113 Uiso 0.453(8) 1 calc PR A 1
C25 C 0.5230(10) 0.1127(5) -0.1397(8) 0.087(4) Uiso 0.453(8) 1 d PDU A 1
H25A H 0.4725 0.1447 -0.1525 0.105 Uiso 0.453(8) 1 calc PR A 1
H25B H 0.5722 0.1074 -0.2009 0.105 Uiso 0.453(8) 1 calc PR A 1
C26 C 0.446(2) 0.0699(9) -0.1331(13) 0.180(8) Uiso 0.453(8) 1 d PDU A 1
H26A H 0.4908 0.0400 -0.1637 0.216 Uiso 0.453(8) 1 calc PR A 1
H26B H 0.3787 0.0781 -0.1817 0.216 Uiso 0.453(8) 1 calc PR A 1
C27 C 0.3914(14) 0.0483(5) -0.0493(12) 0.110(5) Uiso 0.453(8) 1 d PDU A 1
H27A H 0.3538 0.0143 -0.0683 0.165 Uiso 0.453(8) 1 calc PR A 1
H27B H 0.3294 0.0728 -0.0252 0.165 Uiso 0.453(8) 1 calc PR A 1
H27C H 0.4522 0.0424 0.0052 0.165 Uiso 0.453(8) 1 calc PR A 1
C23B C 0.6545(8) 0.1844(3) -0.1063(7) 0.076(3) Uiso 0.547(8) 1 d PDU A 2
H23D H 0.6645 0.2118 -0.1588 0.114 Uiso 0.547(8) 1 calc PR A 2
H23E H 0.7313 0.1656 -0.0949 0.114 Uiso 0.547(8) 1 calc PR A 2
H23F H 0.6301 0.2013 -0.0426 0.114 Uiso 0.547(8) 1 calc PR A 2
C24B C 0.5667(16) 0.1487(6) -0.1384(13) 0.196(8) Uiso 0.547(8) 1 d PDU A 2
H24C H 0.5927 0.1314 -0.2020 0.235 Uiso 0.547(8) 1 calc PR A 2
H24D H 0.4909 0.1683 -0.1542 0.235 Uiso 0.547(8) 1 calc PR A 2
C25B C 0.5418(17) 0.1068(7) -0.0608(14) 0.217(9) Uiso 0.547(8) 1 d PDU A 2
H25C H 0.6182 0.0982 -0.0233 0.261 Uiso 0.547(8) 1 calc PR A 2
H25D H 0.4845 0.1212 -0.0109 0.261 Uiso 0.547(8) 1 calc PR A 2
C26B C 0.4924(18) 0.0589(7) -0.104(2) 0.305(15) Uiso 0.547(8) 1 d PDU A 2
H26C H 0.5256 0.0534 -0.1727 0.366 Uiso 0.547(8) 1 calc PR A 2
H26D H 0.5175 0.0283 -0.0608 0.366 Uiso 0.547(8) 1 calc PR A 2
C27B C 0.3650(15) 0.0605(8) -0.1120(16) 0.186(7) Uiso 0.547(8) 1 d PDU A 2
H27D H 0.3348 0.0267 -0.1400 0.280 Uiso 0.547(8) 1 calc PR A 2
H27E H 0.3399 0.0897 -0.1573 0.280 Uiso 0.547(8) 1 calc PR A 2
H27F H 0.3317 0.0661 -0.0442 0.280 Uiso 0.547(8) 1 calc PR A 2

loop_
_atom_site_aniso_label
_atom_site_aniso_U_11
_atom_site_aniso_U_22
_atom_site_aniso_U_33
_atom_site_aniso_U_23
_atom_site_aniso_U_13
_atom_site_aniso_U_12
Zr1 0.02215(16) 0.01930(15) 0.01974(14) 0.00228(10) 0.00053(10) -0.00025(10)
Cl1 0.0369(4) 0.0275(4) 0.0259(3) -0.0027(3) 0.0021(3) -0.0037(3)
Cl2 0.0239(3) 0.0243(3) 0.0276(3) 0.0061(3) 0.0008(3) 0.0006(3)
Si1 0.0259(4) 0.0277(4) 0.0234(4) 0.0045(3) -0.0021(3) 0.0012(3)
P1 0.0216(4) 0.0249(4) 0.0260(3) 0.0043(3) -0.0013(3) -0.0007(3)
P2 0.0250(4) 0.0257(4) 0.0339(4) 0.0017(3) 0.0010(3) 0.0016(3)
N1 0.0256(12) 0.0246(11) 0.0188(10) -0.0003(9) 0.0007(9) 0.0010(9)
N2 0.0226(12) 0.0216(11) 0.0262(11) 0.0015(9) 0.0027(9) 0.0008(9)
C1 0.0315(16) 0.0281(15) 0.0232(13) -0.0033(11) 0.0015(11) -0.0002(12)
C2 0.0401(18) 0.0343(16) 0.0309(15) -0.0033(13) -0.0059(13) -0.0022(14)
C3 0.0348(17) 0.0247(15) 0.0318(15) -0.0036(12) 0.0063(12) 0.0020(12)
C4 0.0477(19) 0.0395(17) 0.0238(14) -0.0012(13) 0.0038(13) 0.0037(15)
C5 0.0296(17) 0.0378(17) 0.0427(17) 0.0031(14) -0.0078(13) 0.0002(14)
C6 0.0467(19) 0.0380(17) 0.0267(14) 0.0087(13) -0.0001(13) 0.0047(15)
C7 0.0288(15) 0.0212(13) 0.0330(14) 0.0034(12) 0.0000(12) -0.0016(11)
C8 0.0274(15) 0.0275(14) 0.0291(14) 0.0094(12) 0.0003(11) -0.0013(12)
C9 0.0256(15) 0.0303(14) 0.0324(15) 0.0009(12) 0.0009(12) 0.0008(12)
C10 0.0295(17) 0.0433(18) 0.0351(16) 0.0035(14) 0.0048(13) -0.0042(14)
C11 0.0390(19) 0.0435(19) 0.051(2) 0.0057(16) 0.0025(15) 0.0148(15)
C12 0.0249(15) 0.0362(16) 0.0369(16) -0.0002(13) -0.0045(12) -0.0071(13)
C13 0.044(2) 0.0370(17) 0.0462(18) -0.0069(15) -0.0041(15) -0.0105(15)
C14 0.041(2) 0.056(2) 0.0386(17) 0.0019(16) -0.0131(15) -0.0014(16)
C15 0.0277(15) 0.0270(14) 0.0319(14) 0.0019(12) 0.0054(12) 0.0054(12)
C16 0.0274(15) 0.0262(15) 0.0374(15) 0.0039(12) 0.0051(12) 0.0033(12)
C17 0.0312(16) 0.0257(15) 0.0515(18) 0.0092(14) 0.0035(14) 0.0054(13)
C18 0.058(2) 0.045(2) 0.049(2) 0.0126(16) -0.0067(17) 0.0060(17)
C19 0.052(2) 0.052(2) 0.077(3) 0.016(2) 0.013(2) 0.0256(19)
C20 0.043(2) 0.063(2) 0.0440(19) -0.0187(17) 0.0028(15) 0.0085(17)
C21 0.074(3) 0.117(4) 0.0331(19) -0.008(2) -0.0016(19) 0.023(3)
C22 0.085(3) 0.093(4) 0.086(3) -0.053(3) -0.003(3) -0.025(3)

loop_
_atom_type_symbol
_atom_type_description
_atom_type_scat_dispersion_real
_atom_type_scat_dispersion_imag
_atom_type_scat_source
C C 0.0033 0.0016 'International Tables Vol C Tables 4.2.6.8 and 6.1.1.4'
H H 0.0000 0.0000 'International Tables Vol C Tables 4.2.6.8 and 6.1.1.4'
N N 0.0061 0.0033 'International Tables Vol C Tables 4.2.6.8 and 6.1.1.4'
Si Si 0.0817 0.0704 'International Tables Vol C Tables 4.2.6.8 and 6.1.1.4'
P P 0.1023 0.0942 'International Tables Vol C Tables 4.2.6.8 and 6.1.1.4'
Cl Cl 0.1484 0.1585 'International Tables Vol C Tables 4.2.6.8 and 6.1.1.4'
Zr Zr -2.9673 0.5597 'International Tables Vol C Tables 4.2.6.8 and 6.1.1.4'

loop_
_geom_angle_atom_site_label_1
_geom_angle_atom_site_label_2
_geom_angle_atom_site_label_3
_geom_angle
_geom_angle_site_symmetry_1
_geom_angle_site_symmetry_3
N1 Zr1 N2 69.05(8) . .
N1 Zr1 Cl1 148.90(6) . .
N2 Zr1 Cl1 81.11(5) . .
N1 Zr1 Cl2 111.40(6) . 3_556
N2 Zr1 Cl2 169.09(5) . 3_556
Cl1 Zr1 Cl2 96.23(2) . 3_556
N1 Zr1 Cl2 97.42(6) . .
N2 Zr1 Cl2 88.47(5) . .
Cl1 Zr1 Cl2 90.13(2) . .
Cl2 Zr1 Cl2 102.15(2) 3_556 .
N1 Zr1 P1 84.72(6) . .
N2 Zr1 P1 78.58(5) . .
Cl1 Zr1 P1 80.88(2) . .
Cl2 Zr1 P1 90.57(2) 3_556 .
Cl2 Zr1 P1 165.20(2) . .
N1 Zr1 Si1 34.10(6) . .
N2 Zr1 Si1 36.64(5) . .
Cl1 Zr1 Si1 117.61(2) . .
Cl2 Zr1 Si1 145.43(2) 3_556 .
Cl2 Zr1 Si1 85.61(2) . .
P1 Zr1 Si1 88.16(2) . .
N1 Zr1 Zr1 113.05(6) . 3_556
N2 Zr1 Zr1 138.88(5) . 3_556
Cl1 Zr1 Zr1 95.01(2) . 3_556
Cl2 Zr1 Zr1 51.682(17) 3_556 3_556
Cl2 Zr1 Zr1 50.469(15) . 3_556
P1 Zr1 Zr1 141.604(19) . 3_556
Si1 Zr1 Zr1 126.031(19) . 3_556
Zr1 Cl2 Zr1 77.85(2) 3_556 .
N1 Si1 N2 96.98(10) . .
N1 Si1 C5 115.89(13) . .
N2 Si1 C5 109.65(13) . .
N1 Si1 C6 120.02(13) . .
N2 Si1 C6 110.28(12) . .
C5 Si1 C6 103.75(14) . .
N1 Si1 Zr1 44.36(7) . .
N2 Si1 Zr1 55.38(7) . .
C5 Si1 Zr1 112.59(10) . .
C6 Si1 Zr1 143.58(11) . .
C9 P1 C8 101.63(13) . .
C9 P1 C12 103.02(13) . .
C8 P1 C12 107.19(13) . .
C9 P1 Zr1 118.42(9) . .
C8 P1 Zr1 96.95(9) . .
C12 P1 Zr1 126.16(10) . .
C16 P2 C20 103.96(15) . .
C16 P2 C17 99.51(13) . .
C20 P2 C17 103.13(16) . .
C1 N1 Si1 123.48(17) . .
C1 N1 Zr1 133.54(16) . .
Si1 N1 Zr1 101.53(10) . .
C15 N2 C7 108.2(2) . .
C15 N2 Si1 117.38(18) . .
C7 N2 Si1 117.01(17) . .
C15 N2 Zr1 113.99(15) . .
C7 N2 Zr1 111.03(15) . .
Si1 N2 Zr1 87.98(8) . .
N1 C1 C3 110.5(2) . .
N1 C1 C2 110.4(2) . .
C3 C1 C2 108.7(2) . .
N1 C1 C4 110.7(2) . .
C3 C1 C4 108.0(2) . .
C2 C1 C4 108.4(2) . .
C1 C2 H2A 109.5 . .
C1 C2 H2B 109.5 . .
H2A C2 H2B 109.5 . .
C1 C2 H2C 109.5 . .
H2A C2 H2C 109.5 . .
H2B C2 H2C 109.5 . .
C1 C3 H3A 109.5 . .
C1 C3 H3B 109.5 . .
H3A C3 H3B 109.5 . .
C1 C3 H3C 109.5 . .
H3A C3 H3C 109.5 . .
H3B C3 H3C 109.5 . .
C1 C4 H4A 109.5 . .
C1 C4 H4B 109.5 . .
H4A C4 H4B 109.5 . .
C1 C4 H4C 109.5 . .
H4A C4 H4C 109.5 . .
H4B C4 H4C 109.5 . .
Si1 C5 H5A 109.5 . .
Si1 C5 H5B 109.5 . .
H5A C5 H5B 109.5 . .
Si1 C5 H5C 109.5 . .
H5A C5 H5C 109.5 . .
H5B C5 H5C 109.5 . .
Si1 C6 H6A 109.5 . .
Si1 C6 H6B 109.5 . .
H6A C6 H6B 109.5 . .
Si1 C6 H6C 109.5 . .
H6A C6 H6C 109.5 . .
H6B C6 H6C 109.5 . .
N2 C7 C8 115.8(2) . .
N2 C7 H7A 108.3 . .
C8 C7 H7A 108.3 . .
N2 C7 H7B 108.3 . .
C8 C7 H7B 108.3 . .
H7A C7 H7B 107.4 . .
C7 C8 P1 114.46(19) . .
C7 C8 H8A 108.6 . .
P1 C8 H8A 108.6 . .
C7 C8 H8B 108.6 . .
P1 C8 H8B 108.6 . .
H8A C8 H8B 107.6 . .
C10 C9 C11 111.0(2) . .
C10 C9 P1 115.3(2) . .
C11 C9 P1 111.6(2) . .
C10 C9 H9A 106.1 . .
C11 C9 H9A 106.1 . .
P1 C9 H9A 106.1 . .
C9 C10 H10A 109.5 . .
C9 C10 H10B 109.5 . .
H10A C10 H10B 109.5 . .
C9 C10 H10C 109.5 . .
H10A C10 H10C 109.5 . .
H10B C10 H10C 109.5 . .
C9 C11 H11A 109.5 . .
C9 C11 H11B 109.5 . .
H11A C11 H11B 109.5 . .
C9 C11 H11C 109.5 . .
H11A C11 H11C 109.5 . .
H11B C11 H11C 109.5 . .
C14 C12 C13 109.9(3) . .
C14 C12 P1 110.2(2) . .
C13 C12 P1 114.6(2) . .
C14 C12 H12A 107.3 . .
C13 C12 H12A 107.3 . .
P1 C12 H12A 107.3 . .
C12 C13 H13A 109.5 . .
C12 C13 H13B 109.5 . .
H13A C13 H13B 109.5 . .
C12 C13 H13C 109.5 . .
H13A C13 H13C 109.5 . .
H13B C13 H13C 109.5 . .
C12 C14 H14A 109.5 . .
C12 C14 H14B 109.5 . .
H14A C14 H14B 109.5 . .
C12 C14 H14C 109.5 . .
H14A C14 H14C 109.5 . .
H14B C14 H14C 109.5 . .
N2 C15 C16 116.2(2) . .
N2 C15 H15A 108.2 . .
C16 C15 H15A 108.2 . .
N2 C15 H15B 108.2 . .
C16 C15 H15B 108.2 . .
H15A C15 H15B 107.4 . .
C15 C16 P2 111.35(19) . .
C15 C16 H16A 109.4 . .
P2 C16 H16A 109.4 . .
C15 C16 H16B 109.4 . .
P2 C16 H16B 109.4 . .
H16A C16 H16B 108.0 . .
C18 C17 C19 109.0(3) . .
C18 C17 P2 108.8(2) . .
C19 C17 P2 110.5(2) . .
C18 C17 H17A 109.5 . .
C19 C17 H17A 109.5 . .
P2 C17 H17A 109.5 . .
C17 C18 H18A 109.5 . .
C17 C18 H18B 109.5 . .
H18A C18 H18B 109.5 . .
C17 C18 H18C 109.5 . .
H18A C18 H18C 109.5 . .
H18B C18 H18C 109.5 . .
C17 C19 H19A 109.5 . .
C17 C19 H19B 109.5 . .
H19A C19 H19B 109.5 . .
C17 C19 H19C 109.5 . .
H19A C19 H19C 109.5 . .
H19B C19 H19C 109.5 . .
C22 C20 C21 111.0(3) . .
C22 C20 P2 116.0(3) . .
C21 C20 P2 110.8(3) . .
C22 C20 H20A 106.1 . .
C21 C20 H20A 106.1 . .
P2 C20 H20A 106.1 . .
C20 C21 H21A 109.5 . .
C20 C21 H21B 109.5 . .
H21A C21 H21B 109.5 . .
C20 C21 H21C 109.5 . .
H21A C21 H21C 109.5 . .
H21B C21 H21C 109.5 . .
C20 C22 H22A 109.5 . .
C20 C22 H22B 109.5 . .
H22A C22 H22B 109.5 . .
C20 C22 H22C 109.5 . .
H22A C22 H22C 109.5 . .
H22B C22 H22C 109.5 . .
C24 C23 H23A 109.5 . .
C24 C23 H23B 109.5 . .
H23A C23 H23B 109.5 . .
C24 C23 H23C 109.5 . .
H23A C23 H23C 109.5 . .
H23B C23 H23C 109.5 . .
C23 C24 C25 124.9(11) . .
C23 C24 H24A 106.1 . .
C25 C24 H24A 106.1 . .
C23 C24 H24B 106.1 . .
C25 C24 H24B 106.1 . .
H24A C24 H24B 106.3 . .
C26 C25 C24 120.1(11) . .
C26 C25 H25A 107.3 . .
C24 C25 H25A 107.3 . .
C26 C25 H25B 107.3 . .
C24 C25 H25B 107.3 . .
H25A C25 H25B 106.9 . .
C25 C26 C27 130.0(14) . .
C25 C26 H26A 104.8 . .
C27 C26 H26A 104.8 . .
C25 C26 H26B 104.8 . .
C27 C26 H26B 104.8 . .
H26A C26 H26B 105.8 . .
C26 C27 H27A 109.5 . .
C26 C27 H27B 109.4 . .
H27A C27 H27B 109.5 . .
C26 C27 H27C 109.5 . .
H27A C27 H27C 109.5 . .
H27B C27 H27C 109.5 . .
C24B C23B H23D 109.5 . .
C24B C23B H23E 109.5 . .
H23D C23B H23E 109.5 . .
C24B C23B H23F 109.5 . .
H23D C23B H23F 109.5 . .
H23E C23B H23F 109.5 . .
C23B C24B C25B 113.0(12) . .
C23B C24B H24C 109.0 . .
C25B C24B H24C 109.0 . .
C23B C24B H24D 109.0 . .
C25B C24B H24D 109.0 . .
H24C C24B H24D 107.8 . .
C26B C25B C24B 113.5(14) . .
C26B C25B H25C 108.9 . .
C24B C25B H25C 108.9 . .
C26B C25B H25D 108.9 . .
C24B C25B H25D 108.9 . .
H25C C25B H25D 107.7 . .
C27B C26B C25B 112.1(15) . .
C27B C26B H26C 109.2 . .
C25B C26B H26C 109.2 . .
C27B C26B H26D 109.2 . .
C25B C26B H26D 109.2 . .
H26C C26B H26D 107.9 . .
C26B C27B H27D 109.5 . .
C26B C27B H27E 109.4 . .
H27D C27B H27E 109.5 . .
C26B C27B H27F 109.5 . .
H27D C27B H27F 109.5 . .
H27E C27B H27F 109.5 . .

loop_
_geom_bond_atom_site_label_1
_geom_bond_atom_site_label_2
_geom_bond_distance
_geom_bond_site_symmetry_2
Zr1 N1 2.147(2) .
Zr1 N2 2.477(2) .
Zr1 Cl1 2.4930(7) .
Zr1 Cl2 2.5395(7) 3_556
Zr1 Cl2 2.5833(7) .
Zr1 P1 2.7367(8) .
Zr1 Si1 3.0080(8) .
Zr1 Zr1 3.2190(5) 3_556
Cl2 Zr1 2.5396(7) 3_556
Si1 N1 1.721(2) .
Si1 N2 1.796(2) .
Si1 C5 1.872(3) .
Si1 C6 1.883(3) .
P1 C9 1.846(3) .
P1 C8 1.847(3) .
P1 C12 1.862(3) .
P2 C16 1.860(3) .
P2 C20 1.865(3) .
P2 C17 1.871(3) .
N1 C1 1.492(3) .
N2 C15 1.484(3) .
N2 C7 1.508(3) .
C1 C3 1.528(4) .
C1 C2 1.536(4) .
C1 C4 1.536(4) .
C2 H2A 0.9800 .
C2 H2B 0.9800 .
C2 H2C 0.9800 .
C3 H3A 0.9800 .
C3 H3B 0.9800 .
C3 H3C 0.9800 .
C4 H4A 0.9800 .
C4 H4B 0.9800 .
C4 H4C 0.9800 .
C5 H5A 0.9800 .
C5 H5B 0.9800 .
C5 H5C 0.9800 .
C6 H6A 0.9800 .
C6 H6B 0.9800 .
C6 H6C 0.9800 .
C7 C8 1.518(4) .
C7 H7A 0.9900 .
C7 H7B 0.9900 .
C8 H8A 0.9900 .
C8 H8B 0.9900 .
C9 C10 1.531(4) .
C9 C11 1.535(4) .
C9 H9A 1.0000 .
C10 H10A 0.9800 .
C10 H10B 0.9800 .
C10 H10C 0.9800 .
C11 H11A 0.9800 .
C11 H11B 0.9800 .
C11 H11C 0.9800 .
C12 C14 1.531(4) .
C12 C13 1.533(4) .
C12 H12A 1.0000 .
C13 H13A 0.9800 .
C13 H13B 0.9800 .
C13 H13C 0.9800 .
C14 H14A 0.9800 .
C14 H14B 0.9800 .
C14 H14C 0.9800 .
C15 C16 1.537(4) .
C15 H15A 0.9900 .
C15 H15B 0.9900 .
C16 H16A 0.9900 .
C16 H16B 0.9900 .
C17 C18 1.528(4) .
C17 C19 1.530(4) .
C17 H17A 1.0000 .
C18 H18A 0.9800 .
C18 H18B 0.9800 .
C18 H18C 0.9800 .
C19 H19A 0.9800 .
C19 H19B 0.9800 .
C19 H19C 0.9800 .
C20 C22 1.517(5) .
C20 C21 1.536(5) .
C20 H20A 1.0000 .
C21 H21A 0.9800 .
C21 H21B 0.9800 .
C21 H21C 0.9800 .
C22 H22A 0.9800 .
C22 H22B 0.9800 .
C22 H22C 0.9800 .
C23 C24 1.360(11) .
C23 H23A 0.9800 .
C23 H23B 0.9800 .
C23 H23C 0.9800 .
C24 C25 1.486(11) .
C24 H24A 0.9900 .
C24 H24B 0.9900 .
C25 C26 1.376(11) .
C25 H25A 0.9900 .
C25 H25B 0.9900 .
C26 C27 1.380(13) .
C26 H26A 0.9900 .
C26 H26B 0.9900 .
C27 H27A 0.9800 .
C27 H27B 0.9800 .
C27 H27C 0.9800 .
C23B C24B 1.381(12) .
C23B H23D 0.9800 .
C23B H23E 0.9800 .
C23B H23F 0.9800 .
C24B C25B 1.494(13) .
C24B H24C 0.9900 .
C24B H24D 0.9900 .
C25B C26B 1.434(14) .
C25B H25C 0.9900 .
C25B H25D 0.9900 .
C26B C27B 1.412(15) .
C26B H26C 0.9900 .
C26B H26D 0.9900 .
C27B H27D 0.9800 .
C27B H27E 0.9800 .
C27B H27F 0.9800 .

loop_
_geom_torsion_atom_site_label_1
_geom_torsion_atom_site_label_2
_geom_torsion_atom_site_label_3
_geom_torsion_atom_site_label_4
_geom_torsion
_geom_torsion_site_symmetry_1
_geom_torsion_site_symmetry_4
N1 Zr1 Cl2 Zr1 113.85(6) . 3_556
N2 Zr1 Cl2 Zr1 -177.50(5) . 3_556
Cl1 Zr1 Cl2 Zr1 -96.40(2) . 3_556
Cl2 Zr1 Cl2 Zr1 0.0 3_556 3_556
P1 Zr1 Cl2 Zr1 -148.70(8) . 3_556
Si1 Zr1 Cl2 Zr1 145.91(2) . 3_556
N2 Zr1 Si1 N1 156.52(14) . .
Cl1 Zr1 Si1 N1 162.02(11) . .
Cl2 Zr1 Si1 N1 -5.02(12) 3_556 .
Cl2 Zr1 Si1 N1 -110.14(11) . .
P1 Zr1 Si1 N1 83.30(11) . .
Zr1 Zr1 Si1 N1 -77.83(11) 3_556 .
N1 Zr1 Si1 N2 -156.52(14) . .
Cl1 Zr1 Si1 N2 5.49(9) . .
Cl2 Zr1 Si1 N2 -161.55(9) 3_556 .
Cl2 Zr1 Si1 N2 93.34(9) . .
P1 Zr1 Si1 N2 -73.22(9) . .
Zr1 Zr1 Si1 N2 125.65(9) 3_556 .
N1 Zr1 Si1 C5 104.54(15) . .
N2 Zr1 Si1 C5 -98.93(14) . .
Cl1 Zr1 Si1 C5 -93.44(11) . .
Cl2 Zr1 Si1 C5 99.52(12) 3_556 .
Cl2 Zr1 Si1 C5 -5.59(11) . .
P1 Zr1 Si1 C5 -172.15(11) . .
Zr1 Zr1 Si1 C5 26.72(12) 3_556 .
N1 Zr1 Si1 C6 -79.6(2) . .
N2 Zr1 Si1 C6 76.93(19) . .
Cl1 Zr1 Si1 C6 82.42(17) . .
Cl2 Zr1 Si1 C6 -84.62(18) 3_556 .
Cl2 Zr1 Si1 C6 170.27(17) . .
P1 Zr1 Si1 C6 3.71(17) . .
Zr1 Zr1 Si1 C6 -157.42(17) 3_556 .
N1 Zr1 P1 C9 -46.90(12) . .
N2 Zr1 P1 C9 -116.56(11) . .
Cl1 Zr1 P1 C9 160.75(10) . .
Cl2 Zr1 P1 C9 64.54(10) 3_556 .
Cl2 Zr1 P1 C9 -145.99(12) . .
Si1 Zr1 P1 C9 -80.90(10) . .
Zr1 Zr1 P1 C9 74.19(11) 3_556 .
N1 Zr1 P1 C8 60.37(11) . .
N2 Zr1 P1 C8 -9.29(10) . .
Cl1 Zr1 P1 C8 -91.97(9) . .
Cl2 Zr1 P1 C8 171.81(9) 3_556 .
Cl2 Zr1 P1 C8 -38.72(13) . .
Si1 Zr1 P1 C8 26.37(9) . .
Zr1 Zr1 P1 C8 -178.53(9) 3_556 .
N1 Zr1 P1 C12 177.63(13) . .
N2 Zr1 P1 C12 107.97(13) . .
Cl1 Zr1 P1 C12 25.28(12) . .
Cl2 Zr1 P1 C12 -70.93(12) 3_556 .
Cl2 Zr1 P1 C12 78.54(15) . .
Si1 Zr1 P1 C12 143.62(12) . .
Zr1 Zr1 P1 C12 -61.28(12) 3_556 .
N2 Si1 N1 C1 -172.8(2) . .
C5 Si1 N1 C1 71.4(2) . .
C6 Si1 N1 C1 -54.5(3) . .
Zr1 Si1 N1 C1 167.9(3) . .
N2 Si1 N1 Zr1 19.29(11) . .
C5 Si1 N1 Zr1 -96.56(14) . .
C6 Si1 N1 Zr1 137.59(13) . .
N2 Zr1 N1 C1 179.2(3) . .
Cl1 Zr1 N1 C1 161.93(17) . .
Cl2 Zr1 N1 C1 10.9(2) 3_556 .
Cl2 Zr1 N1 C1 -95.3(2) . .
P1 Zr1 N1 C1 99.4(2) . .
Si1 Zr1 N1 C1 -166.1(3) . .
Zr1 Zr1 N1 C1 -45.3(2) 3_556 .
N2 Zr1 N1 Si1 -14.75(9) . .
Cl1 Zr1 N1 Si1 -31.99(18) . .
Cl2 Zr1 N1 Si1 176.94(7) 3_556 .
Cl2 Zr1 N1 Si1 70.74(9) . .
P1 Zr1 N1 Si1 -94.52(9) . .
Zr1 Zr1 N1 Si1 120.79(8) 3_556 .
N1 Si1 N2 C15 -132.40(19) . .
C5 Si1 N2 C15 -11.7(2) . .
C6 Si1 N2 C15 102.0(2) . .
Zr1 Si1 N2 C15 -116.1(2) . .
N1 Si1 N2 C7 96.35(19) . .
C5 Si1 N2 C7 -142.92(19) . .
C6 Si1 N2 C7 -29.3(2) . .
Zr1 Si1 N2 C7 112.65(19) . .
N1 Si1 N2 Zr1 -16.30(10) . .
C5 Si1 N2 Zr1 104.42(11) . .
C6 Si1 N2 Zr1 -141.93(12) . .
N1 Zr1 N2 C15 133.05(19) . .
Cl1 Zr1 N2 C15 -55.86(17) . .
Cl2 Zr1 N2 C15 -132.5(3) 3_556 .
Cl2 Zr1 N2 C15 34.51(17) . .
P1 Zr1 N2 C15 -138.28(17) . .
Si1 Zr1 N2 C15 119.2(2) . .
Zr1 Zr1 N2 C15 31.6(2) 3_556 .
N1 Zr1 N2 C7 -104.42(17) . .
Cl1 Zr1 N2 C7 66.67(16) . .
Cl2 Zr1 N2 C7 -9.9(4) 3_556 .
Cl2 Zr1 N2 C7 157.04(16) . .
P1 Zr1 N2 C7 -15.74(15) . .
Si1 Zr1 N2 C7 -118.25(19) . .
Zr1 Zr1 N2 C7 154.11(13) 3_556 .
N1 Zr1 N2 Si1 13.84(8) . .
Cl1 Zr1 N2 Si1 -175.08(8) . .
Cl2 Zr1 N2 Si1 108.3(3) 3_556 .
Cl2 Zr1 N2 Si1 -84.70(7) . .
P1 Zr1 N2 Si1 102.51(8) . .
Zr1 Zr1 N2 Si1 -87.64(10) 3_556 .
Si1 N1 C1 C3 176.39(18) . .
Zr1 N1 C1 C3 -20.0(3) . .
Si1 N1 C1 C2 -63.3(3) . .
Zr1 N1 C1 C2 100.3(3) . .
Si1 N1 C1 C4 56.7(3) . .
Zr1 N1 C1 C4 -139.7(2) . .
C15 N2 C7 C8 171.3(2) . .
Si1 N2 C7 C8 -53.4(3) . .
Zr1 N2 C7 C8 45.5(3) . .
N2 C7 C8 P1 -58.8(3) . .
C9 P1 C8 C7 156.9(2) . .
C12 P1 C8 C7 -95.4(2) . .
Zr1 P1 C8 C7 35.9(2) . .
C8 P1 C9 C10 45.2(2) . .
C12 P1 C9 C10 -65.8(2) . .
Zr1 P1 C9 C10 149.76(17) . .
C8 P1 C9 C11 173.0(2) . .
C12 P1 C9 C11 62.0(2) . .
Zr1 P1 C9 C11 -82.4(2) . .
C9 P1 C12 C14 -95.1(2) . .
C8 P1 C12 C14 158.2(2) . .
Zr1 P1 C12 C14 45.6(3) . .
C9 P1 C12 C13 140.4(2) . .
C8 P1 C12 C13 33.7(3) . .
Zr1 P1 C12 C13 -78.8(2) . .
C7 N2 C15 C16 59.8(3) . .
Si1 N2 C15 C16 -75.4(3) . .
Zr1 N2 C15 C16 -176.13(18) . .
N2 C15 C16 P2 162.49(19) . .
C20 P2 C16 C15 79.1(2) . .
C17 P2 C16 C15 -174.7(2) . .
C16 P2 C17 C18 74.9(2) . .
C20 P2 C17 C18 -178.2(2) . .
C16 P2 C17 C19 -165.5(3) . .
C20 P2 C17 C19 -58.6(3) . .
C16 P2 C20 C22 43.3(3) . .
C17 P2 C20 C22 -60.2(3) . .
C16 P2 C20 C21 -84.4(3) . .
C17 P2 C20 C21 172.2(3) . .
C23 C24 C25 C26 169.3(19) . .
C24 C25 C26 C27 32(4) . .
C23B C24B C25B C26B -155.7(16) . .
C24B C25B C26B C27B -89(3) . .
